data_1570157
loop_
_publ_author_name
'Tong, Yu-Qiao'
'Lei, Zi-Qiong'
'Huang, Bo'

_publ_section_title
;
 Poly[bis(O-ethylhydroxylaminium) [di-\m-chlorido-dichloridocadmate(II)]]
;
_journal_coeditor_code WM4199
_journal_issue 10
_journal_name_full IUCrData
_journal_paper_doi 10.1107/S2414314623008982
_journal_volume 8
_journal_year 2023
_chemical_formula_iupac '(C2 H8 N O)2 [Cd Cl4]'
_chemical_formula_moiety '2(C2 H8 N O +), Cd Cl4 2-'
_chemical_formula_sum 'C4 H16 Cd Cl4 N2 O2'
_chemical_formula_weight 378.39
_chemical_name_systematic
;
Poly[bis(<i>O</i>-ethylhydroxylaminium) [di-\m-chlorido-dichloridocadmate(II)]]
;
_space_group_crystal_system monoclinic
_space_group_IT_number 14
_space_group_name_Hall '-P 2ybc'
_space_group_name_H-M_alt 'P 1 21/c 1'
_atom_sites_solution_hydrogens geom
_audit_creation_method
;
Olex2 1.2
(compiled 2018.05.29 svn.r3508 for OlexSys, GUI svn.r5506)
;
_cell_angle_alpha 90
_cell_angle_beta 96.374(2)
_cell_angle_gamma 90
_cell_formula_units_Z 2
_cell_length_a 11.7058(8)
_cell_length_b 7.2365(5)
_cell_length_c 7.6864(5)
_cell_measurement_reflns_used 6460
_cell_measurement_temperature 150(2)
_cell_measurement_theta_max 27.47
_cell_measurement_theta_min 3.33
_cell_volume 647.08(8)
_computing_cell_refinement
;
CrysAlisPro (Rigaku OD, 2019)
;
_computing_data_collection
;
CrysAlisPro (Rigaku OD, 2019)
;
_computing_data_reduction
;
CrysAlisPro (Rigaku OD, 2019)
;
_computing_molecular_graphics
;
DIAMOND (Brandenburg, 1999)
;
_computing_publication_material
;
publCIF (Westrip, 2010)
;
_computing_structure_refinement
;
OLEX2 (Dolomanov <i>et al.</i>,  2009)
;
_computing_structure_solution
;
<i>SHELXT</i> (Sheldrick, 2015)
;
_diffrn_ambient_temperature 150(2)
_diffrn_measured_fraction_theta_full 0.999
_diffrn_measured_fraction_theta_max 0.995
_diffrn_measurement_device_type 'Oxford Diffraction, Xcalibur, Eos, Gemini CCD'
_diffrn_measurement_method 'omega scans'
_diffrn_radiation_monochromator graphite
_diffrn_radiation_type MoK\a
_diffrn_radiation_wavelength 0.71073
_diffrn_reflns_av_R_equivalents 0.0521
_diffrn_reflns_av_unetI/netI 0.0435
_diffrn_reflns_limit_h_max 15
_diffrn_reflns_limit_h_min -15
_diffrn_reflns_limit_k_max 9
_diffrn_reflns_limit_k_min -9
_diffrn_reflns_limit_l_max 9
_diffrn_reflns_limit_l_min -9
_diffrn_reflns_number 6115
_diffrn_reflns_theta_full 25.242
_diffrn_reflns_theta_max 27.390
_diffrn_reflns_theta_min 3.315
_exptl_absorpt_coefficient_mu 2.489
_exptl_absorpt_correction_T_max 1.000
_exptl_absorpt_correction_T_min 0.450
_exptl_absorpt_correction_type multi-scan
_exptl_absorpt_process_details
;
(CrysAlisPro; Rigaku OD, 2019)
;
_exptl_crystal_colour colourless
_exptl_crystal_density_diffrn 1.942
_exptl_crystal_description plate
_exptl_crystal_F_000 372
_exptl_crystal_size_max 0.30
_exptl_crystal_size_mid 0.30
_exptl_crystal_size_min 0.10
_refine_diff_density_max 1.387
_refine_diff_density_min -0.864
_refine_ls_extinction_method none
_refine_ls_goodness_of_fit_ref 1.072
_refine_ls_hydrogen_treatment constr
_refine_ls_matrix_type full
_refine_ls_number_parameters 63
_refine_ls_number_reflns 1462
_refine_ls_number_restraints 0
_refine_ls_restrained_S_all 1.072
_refine_ls_R_factor_all 0.0238
_refine_ls_R_factor_gt 0.0231
_refine_ls_shift/su_max 0.001
_refine_ls_shift/su_mean 0.000
_refine_ls_structure_factor_coef Fsqd
_refine_ls_weighting_details 'w=1/[\s^2^(Fo^2^)+(0.0147P)^2^+0.3935P] where P=(Fo^2^+2Fc^2^)/3'
_refine_ls_weighting_scheme calc
_refine_ls_wR_factor_gt 0.0539
_refine_ls_wR_factor_ref 0.0543
_reflns_number_gt 1401
_reflns_number_total 1462
_reflns_threshold_expression 'I > 2\s(I)'
_cod_data_source_file wm4199.cif
_cod_data_source_block I
_cod_database_code 1570157
_shelx_space_group_comment
;
The symmetry employed for this shelxl refinement is uniquely defined
by the following loop, which should always be used as a source of
symmetry information in preference to the above space-group names.
They are only intended as comments.
;

loop_
_space_group_symop_operation_xyz
'x, y, z'
'-x, y+1/2, -z+1/2'
'-x, -y, -z'
'x, -y-1/2, z-1/2'

loop_
_atom_site_type_symbol
_atom_site_label
_atom_site_fract_x
_atom_site_fract_y
_atom_site_fract_z
_atom_site_U_iso_or_equiv
_atom_site_adp_type
_atom_site_calc_flag
_atom_site_occupancy
_atom_site_disorder_assembly
_atom_site_disorder_group
Cd Cd1 0.500000 0.000000 1.000000 0.01349(9) Uani d 1 . .
Cl Cl1 0.47138(4) 0.20056(6) 1.29465(6) 0.01647(12) Uani d 1 . .
Cl Cl2 0.71450(4) 0.05786(7) 1.06269(6) 0.01747(12) Uani d 1 . .
O O1 0.18746(12) 0.0684(2) 1.49656(18) 0.0207(3) Uani d 1 . .
N N1 0.29792(17) -0.0137(2) 1.5301(3) 0.0197(4) Uani d 1 . .
H H1A 0.348789 0.053052 1.479307 0.024 Uiso calc 1 . .
H H1B 0.295778 -0.127949 1.486972 0.024 Uiso calc 1 . .
H H1C 0.318415 -0.017670 1.645068 0.024 Uiso calc 1 . .
C C1 0.15465(18) 0.0791(3) 1.3096(3) 0.0221(4) Uani d 1 . .
H H1D 0.147058 -0.043642 1.258934 0.026 Uiso calc 1 . .
H H1E 0.211707 0.147040 1.253094 0.026 Uiso calc 1 . .
C C2 0.04102(19) 0.1784(4) 1.2877(3) 0.0285(5) Uani d 1 . .
H H2A 0.014672 0.189435 1.165319 0.043 Uiso calc 1 . .
H H2B 0.050075 0.299323 1.338706 0.043 Uiso calc 1 . .
H H2C -0.014190 0.109786 1.345010 0.043 Uiso calc 1 . .

loop_
_atom_site_aniso_label
_atom_site_aniso_U_11
_atom_site_aniso_U_22
_atom_site_aniso_U_33
_atom_site_aniso_U_12
_atom_site_aniso_U_13
_atom_site_aniso_U_23
Cd1 0.01489(13) 0.01250(14) 0.01301(13) -0.00030(6) 0.00125(9) 0.00052(6)
Cl1 0.0192(2) 0.0145(2) 0.0160(2) -0.00024(16) 0.00327(18) -0.00387(16)
Cl2 0.0156(2) 0.0190(3) 0.0181(2) -0.00023(17) 0.00301(18) 0.00076(18)
O1 0.0193(7) 0.0255(8) 0.0173(7) 0.0078(6) 0.0025(6) 0.0020(6)
N1 0.0178(9) 0.0196(10) 0.0215(10) 0.0015(6) 0.0009(8) 0.0016(6)
C1 0.0234(10) 0.0272(12) 0.0155(10) -0.0014(8) 0.0016(8) 0.0021(8)
C2 0.0238(11) 0.0329(13) 0.0279(11) 0.0026(9) -0.0006(9) 0.0074(9)

loop_
_atom_type_symbol
_atom_type_description
_atom_type_scat_dispersion_real
_atom_type_scat_dispersion_imag
_atom_type_scat_source
C C 0.0033 0.0016 'International Tables Vol C Tables 4.2.6.8 and 6.1.1.4'
H H 0.0000 0.0000 'International Tables Vol C Tables 4.2.6.8 and 6.1.1.4'
Cd Cd -0.8075 1.2024 'International Tables Vol C Tables 4.2.6.8 and 6.1.1.4'
Cl Cl 0.1484 0.1585 'International Tables Vol C Tables 4.2.6.8 and 6.1.1.4'
N N 0.0061 0.0033 'International Tables Vol C Tables 4.2.6.8 and 6.1.1.4'
O O 0.0106 0.0060 'International Tables Vol C Tables 4.2.6.8 and 6.1.1.4'

loop_
_geom_angle_atom_site_label_1
_geom_angle_atom_site_label_2
_geom_angle_atom_site_label_3
_geom_angle_site_symmetry_1
_geom_angle_site_symmetry_3
_geom_angle
_geom_angle_publ_flag
Cl1 Cd1 Cl1 4_565 2_647 180.0 ?
Cl1 Cd1 Cl1 3_657 . 180.0 ?
Cl1 Cd1 Cl1 2_647 . 87.722(7) ?
Cl1 Cd1 Cl1 2_647 3_657 92.278(7) ?
Cl1 Cd1 Cl1 4_565 . 92.279(7) ?
Cl1 Cd1 Cl1 4_565 3_657 87.722(7) ?
Cl2 Cd1 Cl1 . 3_657 92.012(14) ?
Cl2 Cd1 Cl1 3_657 4_565 88.007(15) ?
Cl2 Cd1 Cl1 3_657 2_647 91.993(15) ?
Cl2 Cd1 Cl1 3_657 3_657 87.988(14) ?
Cl2 Cd1 Cl1 . 2_647 88.007(15) ?
Cl2 Cd1 Cl1 . 4_565 91.993(15) ?
Cl2 Cd1 Cl1 . . 87.988(15) ?
Cl2 Cd1 Cl1 3_657 . 92.012(15) ?
Cl2 Cd1 Cl2 . 3_657 180.00(2) ?
Cd1 Cl1 Cd1 2_657 . 153.62(2) ?
N1 O1 C1 . . 109.78(15) ?
O1 N1 H1A . . 109.5 ?
O1 N1 H1B . . 109.5 ?
O1 N1 H1C . . 109.5 ?
H1A N1 H1B . . 109.5 ?
H1A N1 H1C . . 109.5 ?
H1B N1 H1C . . 109.5 ?
O1 C1 H1D . . 110.6 ?
O1 C1 H1E . . 110.6 ?
O1 C1 C2 . . 105.70(17) ?
H1D C1 H1E . . 108.7 ?
C2 C1 H1D . . 110.6 ?
C2 C1 H1E . . 110.6 ?
C1 C2 H2A . . 109.5 ?
C1 C2 H2B . . 109.5 ?
C1 C2 H2C . . 109.5 ?
H2A C2 H2B . . 109.5 ?
H2A C2 H2C . . 109.5 ?
H2B C2 H2C . . 109.5 ?

loop_
_geom_bond_atom_site_label_1
_geom_bond_atom_site_label_2
_geom_bond_site_symmetry_2
_geom_bond_distance
_geom_bond_publ_flag
Cd1 Cl1 4_565 2.6798(5) ?
Cd1 Cl1 . 2.7416(5) ?
Cd1 Cl1 3_657 2.7416(5) ?
Cd1 Cl1 2_647 2.6798(5) ?
Cd1 Cl2 3_657 2.5384(5) ?
Cd1 Cl2 . 2.5384(5) ?
O1 N1 . 1.420(2) ?
O1 C1 . 1.448(2) ?
N1 H1A . 0.8900 ?
N1 H1B . 0.8900 ?
N1 H1C . 0.8900 ?
C1 H1D . 0.9700 ?
C1 H1E . 0.9700 ?
C1 C2 . 1.505(3) ?
C2 H2A . 0.9600 ?
C2 H2B . 0.9600 ?
C2 H2C . 0.9600 ?

loop_
_geom_hbond_atom_site_label_D
_geom_hbond_atom_site_label_H
_geom_hbond_atom_site_label_A
_geom_hbond_site_symmetry_A
_geom_hbond_distance_DH
_geom_hbond_distance_HA
_geom_hbond_distance_DA
_geom_hbond_angle_DHA
_geom_hbond_publ_flag
N1 H1A Cl1 . 0.89 2.38 3.259(2) 169.1 yes
N1 H1B Cl2 2_647 0.89 2.31 3.1810(18) 167.4 yes
N1 H1C Cl2 3_658 0.89 2.34 3.166(2) 154.5 yes

loop_
_geom_torsion_atom_site_label_1
_geom_torsion_atom_site_label_2
_geom_torsion_atom_site_label_3
_geom_torsion_atom_site_label_4
_geom_torsion_site_symmetry_1
_geom_torsion_site_symmetry_2
_geom_torsion_site_symmetry_3
_geom_torsion_site_symmetry_4
_geom_torsion
_geom_torsion_publ_flag
N1 O1 C1 C2 . . . . -176.40(17) ?
